data_7120169
loop_
_publ_author_name
'Doi, Ryohei'
'Abdullah, Iman'
'Taniguchi, Takahisa'
'Saito, Nozomi'
'Sato, Yoshihiro'

_publ_section_title
;
 Nickel-Catalyzed Hydrocarboxylation of Ynamides with CO2 and H2O:
 Observation of Unexpected Regioselectivity
;
_journal_name_full 'Chem. Commun.'
_journal_paper_doi 10.1039/C7CC03127K
_journal_year 2017
_chemical_formula_moiety 'C24 H25 N3 Ni O4 S'
_chemical_formula_sum 'C24 H25 N3 Ni O4 S'
_chemical_formula_weight 510.24
_chemical_properties_physical ', Air-sensitive'
_space_group_crystal_system monoclinic
_space_group_IT_number 14
_space_group_name_Hall '-P 2yn'
_space_group_name_H-M_alt 'P 1 21/n 1'
_symmetry_space_group_name_Hall '-P 2yn'
_symmetry_space_group_name_H-M 'P 1 21/n 1'
_atom_sites_solution_hydrogens geom
_atom_sites_solution_primary direct
_atom_sites_solution_secondary difmap
_audit_update_record
;
2017-04-23 deposited with the CCDC.
2017-05-22 downloaded from the CCDC.
;
_cell_angle_alpha 90.0000
_cell_angle_beta 110.723(8)
_cell_angle_gamma 90.0000
_cell_formula_units_Z 4
_cell_length_a 18.6357(6)
_cell_length_b 6.4232(2)
_cell_length_c 19.8474(7)
_cell_measurement_reflns_used 18992
_cell_measurement_temperature 133
_cell_measurement_theta_max 68.22
_cell_measurement_theta_min 4.04
_cell_volume 2222.04(17)
_computing_cell_refinement 'RAPID AUTO'
_computing_data_collection 'RAPID AUTO (Rigaku, ????)'
_computing_data_reduction 'RAPID AUTO'
_computing_molecular_graphics 'CrystalStructure 4.2'
_computing_publication_material 'CrystalStructure 4.2 (Rigaku, 2015)'
_computing_structure_refinement 'SHELXL Version 2014/8 (Sheldrick, 2008)'
_computing_structure_solution 'SIR92 (Altomare, et al., 1994)'
_diffrn_ambient_temperature 133
_diffrn_detector_area_resol_mean 10.000
_diffrn_measured_fraction_theta_full 0.999
_diffrn_measured_fraction_theta_max 0.998
_diffrn_measurement_device_type 'Rigaku R-AXIS RAPID'
_diffrn_measurement_method \w
_diffrn_radiation_type 'Cu K\a'
_diffrn_radiation_wavelength 1.54187
_diffrn_reflns_av_R_equivalents 0.0468
_diffrn_reflns_Laue_measured_fraction_full 0.999
_diffrn_reflns_Laue_measured_fraction_max 0.998
_diffrn_reflns_limit_h_max 22
_diffrn_reflns_limit_h_min -22
_diffrn_reflns_limit_k_max 7
_diffrn_reflns_limit_k_min -7
_diffrn_reflns_limit_l_max 23
_diffrn_reflns_limit_l_min -23
_diffrn_reflns_number 22588
_diffrn_reflns_point_group_measured_fraction_full 0.999
_diffrn_reflns_point_group_measured_fraction_max 0.998
_diffrn_reflns_theta_full 67.687
_diffrn_reflns_theta_max 68.218
_diffrn_reflns_theta_min 4.047
_diffrn_standards_number 0
_exptl_absorpt_coefficient_mu 2.455
_exptl_absorpt_correction_T_max 0.788
_exptl_absorpt_correction_T_min 0.642
_exptl_absorpt_correction_type multi-scan
_exptl_absorpt_process_details 'ABSCOR (Rigaku, 1995)'
_exptl_crystal_colour red
_exptl_crystal_density_diffrn 1.525
_exptl_crystal_density_method 'not measured'
_exptl_crystal_description needle
_exptl_crystal_F_000 1064.00
_exptl_crystal_size_max 0.318
_exptl_crystal_size_mid 0.148
_exptl_crystal_size_min 0.097
_refine_diff_density_max 0.50
_refine_diff_density_min -0.43
_refine_ls_extinction_method none
_refine_ls_goodness_of_fit_ref 1.011
_refine_ls_hydrogen_treatment constr
_refine_ls_number_parameters 298
_refine_ls_number_reflns 4072
_refine_ls_number_restraints 0
_refine_ls_R_factor_all 0.0677
_refine_ls_R_factor_gt 0.0498
_refine_ls_shift/su_max 0.001
_refine_ls_structure_factor_coef Fsqd
_refine_ls_weighting_details 'w = 1/[\s^2^(Fo^2^)+(0.0647P)^2^+1.9822P] where P=(Fo^2^+2Fc^2^)/3'
_refine_ls_weighting_scheme calc
_refine_ls_wR_factor_gt 0.1190
_refine_ls_wR_factor_ref 0.1273
_reflns_Friedel_coverage 0.000
_reflns_number_gt 3257
_reflns_number_total 4072
_reflns_threshold_expression F^2^>2.0\s(F^2^)
_cod_data_source_file c7cc03127k2.cif
_cod_data_source_block 01rd127
_cod_original_cell_volume 2222.05(17)
_cod_database_code 7120169

loop_
_space_group_symop_id
_space_group_symop_operation_xyz
1 +X,+Y,+Z
2 1/2-X,1/2+Y,1/2-Z
3 -X,-Y,-Z
4 -1/2+X,-1/2-Y,-1/2+Z

loop_
_atom_site_label
_atom_site_type_symbol
_atom_site_fract_x
_atom_site_fract_y
_atom_site_fract_z
_atom_site_U_iso_or_equiv
_atom_site_adp_type
_atom_site_occupancy
_atom_site_site_symmetry_order
_atom_site_calc_flag
_atom_site_refinement_flags_posn
_atom_site_refinement_flags_adp
Ni1 Ni 0.47597(3) 0.03579(9) 0.87750(3) 0.02546(17) Uani 1 1 d . .
S1 S 0.45306(4) 0.23839(14) 0.68651(4) 0.0313(2) Uani 1 1 d . .
O1 O 0.41399(13) 0.0494(4) 0.68991(13) 0.0424(6) Uani 1 1 d . .
O2 O 0.40978(14) 0.4242(4) 0.66059(13) 0.0451(7) Uani 1 1 d . .
O3 O 0.55424(11) -0.1532(3) 0.91590(11) 0.0279(5) Uani 1 1 d . .
O4 O 0.67337(12) -0.2324(4) 0.92554(12) 0.0328(5) Uani 1 1 d . .
N1 N 0.39317(14) 0.2316(4) 0.85275(14) 0.0288(6) Uani 1 1 d . .
N2 N 0.41696(14) -0.0962(5) 0.92960(14) 0.0286(6) Uani 1 1 d . .
N3 N 0.51352(15) 0.2838(4) 0.76716(14) 0.0276(6) Uani 1 1 d . .
C1 C 0.53552(17) 0.1218(5) 0.82164(16) 0.0247(7) Uani 1 1 d . .
C2 C 0.60409(17) 0.0294(5) 0.83964(16) 0.0242(7) Uani 1 1 d . .
C3 C 0.61551(17) -0.1286(5) 0.89816(16) 0.0258(7) Uani 1 1 d . .
C4 C 0.66800(17) 0.0697(5) 0.81026(17) 0.0280(7) Uani 1 1 d . .
H4 H 0.6470 0.1644 0.7678 0.034 Uiso 1 1 calc R U
C5 C 0.73490(19) 0.1835(6) 0.86663(19) 0.0386(9) Uani 1 1 d . .
H5A H 0.7157 0.3090 0.8827 0.046 Uiso 1 1 calc R U
H5B H 0.7587 0.0915 0.9079 0.046 Uiso 1 1 calc R U
H5C H 0.7730 0.2228 0.8453 0.046 Uiso 1 1 calc R U
C6 C 0.69700(19) -0.1262(6) 0.78461(19) 0.0362(8) Uani 1 1 d . .
H6A H 0.7379 -0.0889 0.7665 0.043 Uiso 1 1 calc R U
H6B H 0.7171 -0.2238 0.8249 0.043 Uiso 1 1 calc R U
H6C H 0.6546 -0.1919 0.7460 0.043 Uiso 1 1 calc R U
C7 C 0.50944(17) 0.1990(5) 0.63222(16) 0.0278(7) Uani 1 1 d . .
C8 C 0.5301(2) 0.3663(6) 0.59971(18) 0.0361(8) Uani 1 1 d . .
H8 H 0.5131 0.5025 0.6054 0.043 Uiso 1 1 calc R U
C9 C 0.53335(18) -0.0008(5) 0.62355(18) 0.0330(8) Uani 1 1 d . .
H9 H 0.5191 -0.1161 0.6460 0.040 Uiso 1 1 calc R U
C10 C 0.57807(19) -0.0293(6) 0.58183(19) 0.0375(9) Uani 1 1 d . .
H10 H 0.5942 -0.1660 0.5756 0.045 Uiso 1 1 calc R U
C11 C 0.5758(2) 0.3346(6) 0.55863(19) 0.0393(9) Uani 1 1 d . .
H11 H 0.5907 0.4505 0.5369 0.047 Uiso 1 1 calc R U
C12 C 0.60008(18) 0.1369(6) 0.54877(18) 0.0355(9) Uani 1 1 d . .
C13 C 0.6477(2) 0.1059(8) 0.5020(2) 0.0512(11) Uani 1 1 d . .
H13A H 0.6599 -0.0422 0.5008 0.061 Uiso 1 1 calc R U
H13B H 0.6189 0.1541 0.4530 0.061 Uiso 1 1 calc R U
H13C H 0.6954 0.1858 0.5217 0.061 Uiso 1 1 calc R U
C14 C 0.3892(2) 0.4180(6) 0.82121(18) 0.0358(8) Uani 1 1 d . .
H14 H 0.4321 0.4644 0.8100 0.043 Uiso 1 1 calc R U
C15 C 0.3256(2) 0.5457(6) 0.80426(18) 0.0418(9) Uani 1 1 d . .
H15 H 0.3250 0.6763 0.7816 0.050 Uiso 1 1 calc R U
C16 C 0.2631(2) 0.4818(6) 0.8206(2) 0.0440(10) Uani 1 1 d . .
H16 H 0.2181 0.5648 0.8077 0.053 Uiso 1 1 calc R U
C17 C 0.26722(19) 0.2952(6) 0.85592(19) 0.0402(9) Uani 1 1 d . .
H17 H 0.2254 0.2499 0.8690 0.048 Uiso 1 1 calc R U
C18 C 0.2927(2) -0.1171(6) 0.9385(2) 0.0391(9) Uani 1 1 d . .
H18 H 0.2423 -0.0627 0.9268 0.047 Uiso 1 1 calc R U
C19 C 0.3143(2) -0.2950(6) 0.9795(2) 0.0426(10) Uani 1 1 d . .
H19 H 0.2786 -0.3654 0.9957 0.051 Uiso 1 1 calc R U
C20 C 0.3879(2) -0.3709(6) 0.99696(19) 0.0373(9) Uani 1 1 d . .
H20 H 0.4040 -0.4915 1.0262 0.045 Uiso 1 1 calc R U
C21 C 0.43771(19) -0.2668(5) 0.97087(17) 0.0322(8) Uani 1 1 d . .
H21 H 0.4885 -0.3183 0.9826 0.039 Uiso 1 1 calc R U
C22 C 0.34560(18) -0.0184(5) 0.91464(18) 0.0317(8) Uani 1 1 d . .
C23 C 0.33246(17) 0.1742(6) 0.87233(17) 0.0312(8) Uani 1 1 d . .
C24 C 0.5569(2) 0.4798(5) 0.7793(2) 0.0385(9) Uani 1 1 d . .
H24A H 0.5348 0.5716 0.7376 0.046 Uiso 1 1 calc R U
H24B H 0.5544 0.5482 0.8226 0.046 Uiso 1 1 calc R U
H24C H 0.6106 0.4505 0.7859 0.046 Uiso 1 1 calc R U

loop_
_atom_site_aniso_label
_atom_site_aniso_U_11
_atom_site_aniso_U_22
_atom_site_aniso_U_33
_atom_site_aniso_U_23
_atom_site_aniso_U_13
_atom_site_aniso_U_12
Ni1 0.0206(3) 0.0312(3) 0.0282(3) 0.0008(2) 0.0132(2) 0.0011(2)
S1 0.0226(4) 0.0446(5) 0.0276(4) 0.0018(4) 0.0101(3) 0.0014(4)
O1 0.0309(13) 0.0596(17) 0.0365(14) -0.0032(13) 0.0118(11) -0.0165(12)
O2 0.0371(14) 0.0616(18) 0.0388(15) 0.0114(13) 0.0162(12) 0.0213(13)
O3 0.0222(11) 0.0326(13) 0.0334(12) 0.0067(10) 0.0153(10) 0.0012(9)
O4 0.0223(11) 0.0411(14) 0.0374(13) 0.0056(11) 0.0136(10) 0.0039(10)
N1 0.0246(14) 0.0375(17) 0.0260(14) -0.0030(12) 0.0111(12) 0.0046(12)
N2 0.0235(14) 0.0386(17) 0.0264(14) -0.0044(12) 0.0123(12) -0.0040(12)
N3 0.0307(14) 0.0287(16) 0.0259(14) 0.0003(12) 0.0130(12) -0.0020(12)
C1 0.0272(16) 0.0254(17) 0.0225(16) 0.0004(13) 0.0100(13) -0.0024(13)
C2 0.0222(15) 0.0298(17) 0.0232(16) -0.0031(14) 0.0113(13) -0.0045(13)
C3 0.0249(16) 0.0286(18) 0.0276(17) -0.0036(14) 0.0139(14) -0.0020(14)
C4 0.0213(16) 0.038(2) 0.0280(17) 0.0006(15) 0.0129(14) -0.0045(14)
C5 0.0303(18) 0.053(2) 0.036(2) -0.0026(18) 0.0158(16) -0.0138(17)
C6 0.0276(17) 0.051(2) 0.0371(19) 0.0014(17) 0.0196(16) -0.0017(16)
C7 0.0217(16) 0.037(2) 0.0226(16) -0.0046(14) 0.0059(13) 0.0011(14)
C8 0.042(2) 0.033(2) 0.039(2) -0.0023(16) 0.0214(17) 0.0003(16)
C9 0.0288(18) 0.038(2) 0.0286(18) 0.0018(15) 0.0054(15) 0.0027(15)
C10 0.0285(18) 0.041(2) 0.038(2) -0.0095(17) 0.0049(16) 0.0067(16)
C11 0.037(2) 0.050(2) 0.035(2) -0.0024(18) 0.0186(17) -0.0073(18)
C12 0.0185(16) 0.055(2) 0.0302(18) -0.0120(17) 0.0056(14) 0.0014(16)
C13 0.0227(18) 0.086(3) 0.045(2) -0.019(2) 0.0124(17) -0.002(2)
C14 0.038(2) 0.042(2) 0.0310(19) 0.0006(16) 0.0161(16) 0.0107(17)
C15 0.047(2) 0.047(2) 0.0268(18) -0.0026(17) 0.0083(17) 0.0183(19)
C16 0.0287(19) 0.058(3) 0.036(2) -0.0149(19) -0.0007(16) 0.0165(18)
C17 0.0251(18) 0.055(3) 0.040(2) -0.0171(19) 0.0112(16) 0.0033(17)
C18 0.0292(18) 0.050(2) 0.048(2) -0.0193(19) 0.0249(17) -0.0109(17)
C19 0.043(2) 0.053(3) 0.046(2) -0.0180(19) 0.0330(19) -0.0202(19)
C20 0.044(2) 0.044(2) 0.0307(19) -0.0073(16) 0.0219(17) -0.0165(17)
C21 0.0321(18) 0.037(2) 0.0309(18) 0.0016(16) 0.0156(15) -0.0046(15)
C22 0.0252(17) 0.041(2) 0.0329(18) -0.0130(16) 0.0154(15) -0.0071(15)
C23 0.0211(16) 0.044(2) 0.0273(17) -0.0137(16) 0.0071(14) -0.0002(15)
C24 0.047(2) 0.029(2) 0.039(2) -0.0013(16) 0.0143(18) -0.0056(16)

loop_
_atom_type_symbol
_atom_type_description
_atom_type_scat_dispersion_real
_atom_type_scat_dispersion_imag
_atom_type_scat_source
C C 0.0181 0.0091
;
International Tables for Crystallography
(Vol. C, Tables 4.2.6.8 and 6.1.1.4)
;
H H 0.0000 0.0000
;
International Tables for Crystallography
(Vol. C, Table 6.1.1.4)
;
O O 0.0492 0.0322
;
International Tables for Crystallography
(Vol. C, Tables 4.2.6.8 and 6.1.1.4)
;
S S 0.3331 0.5567
;
International Tables for Crystallography
(Vol. C, Tables 4.2.6.8 and 6.1.1.4)
;
Ni Ni -3.0029 0.5091
;
International Tables for Crystallography
(Vol. C, Tables 4.2.6.8 and 6.1.1.4)
;
N N 0.0311 0.0180
;
International Tables for Crystallography
(Vol. C, Tables 4.2.6.8 and 6.1.1.4)
;

loop_
_geom_angle_atom_site_label_1
_geom_angle_atom_site_label_2
_geom_angle_atom_site_label_3
_geom_angle
O3 Ni1 C1 83.85(11)
O3 Ni1 N1 170.68(10)
C1 Ni1 N1 104.03(13)
O3 Ni1 N2 90.39(10)
C1 Ni1 N2 171.00(13)
N1 Ni1 N2 82.37(12)
O1 S1 O2 119.58(15)
O1 S1 N3 107.04(14)
O2 S1 N3 108.11(15)
O1 S1 C7 109.25(16)
O2 S1 C7 106.33(15)
N3 S1 C7 105.75(14)
C3 O3 Ni1 116.4(2)
C14 N1 C23 117.2(3)
C14 N1 Ni1 127.8(2)
C23 N1 Ni1 114.9(2)
C21 N2 C22 119.0(3)
C21 N2 Ni1 125.8(2)
C22 N2 Ni1 114.8(2)
C1 N3 C24 119.9(3)
C1 N3 S1 121.3(2)
C24 N3 S1 117.7(2)
C2 C1 N3 120.6(3)
C2 C1 Ni1 114.4(2)
N3 C1 Ni1 124.9(2)
C1 C2 C3 111.6(3)
C1 C2 C4 128.7(3)
C3 C2 C4 119.7(3)
O4 C3 O3 121.9(3)
O4 C3 C2 125.2(3)
O3 C3 C2 112.9(3)
C6 C4 C2 113.9(3)
C6 C4 C5 110.1(3)
C2 C4 C5 110.2(3)
C6 C4 H4 107.5
C2 C4 H4 107.5
C5 C4 H4 107.5
C4 C5 H5A 109.5
C4 C5 H5B 109.5
H5A C5 H5B 109.5
C4 C5 H5C 109.5
H5A C5 H5C 109.5
H5B C5 H5C 109.5
C4 C6 H6A 109.5
C4 C6 H6B 109.5
H6A C6 H6B 109.5
C4 C6 H6C 109.5
H6A C6 H6C 109.5
H6B C6 H6C 109.5
C8 C7 C9 120.6(3)
C8 C7 S1 119.9(3)
C9 C7 S1 119.6(3)
C7 C8 C11 119.5(3)
C7 C8 H8 120.2
C11 C8 H8 120.2
C10 C9 C7 119.1(3)
C10 C9 H9 120.5
C7 C9 H9 120.5
C9 C10 C12 121.6(3)
C9 C10 H10 119.2
C12 C10 H10 119.2
C12 C11 C8 121.1(3)
C12 C11 H11 119.4
C8 C11 H11 119.4
C11 C12 C10 118.2(3)
C11 C12 C13 120.1(4)
C10 C12 C13 121.7(3)
C12 C13 H13A 109.5
C12 C13 H13B 109.5
H13A C13 H13B 109.5
C12 C13 H13C 109.5
H13A C13 H13C 109.5
H13B C13 H13C 109.5
N1 C14 C15 123.0(3)
N1 C14 H14 118.5
C15 C14 H14 118.5
C14 C15 C16 119.3(4)
C14 C15 H15 120.3
C16 C15 H15 120.3
C17 C16 C15 118.7(3)
C17 C16 H16 120.6
C15 C16 H16 120.6
C16 C17 C23 119.7(3)
C16 C17 H17 120.2
C23 C17 H17 120.2
C19 C18 C22 119.0(3)
C19 C18 H18 120.5
C22 C18 H18 120.5
C18 C19 C20 120.0(3)
C18 C19 H19 120.0
C20 C19 H19 120.0
C19 C20 C21 118.3(4)
C19 C20 H20 120.9
C21 C20 H20 120.9
N2 C21 C20 122.4(3)
N2 C21 H21 118.8
C20 C21 H21 118.8
N2 C22 C18 121.3(3)
N2 C22 C23 112.9(3)
C18 C22 C23 125.8(3)
N1 C23 C17 121.9(3)
N1 C23 C22 113.7(3)
C17 C23 C22 124.4(3)
N3 C24 H24A 109.5
N3 C24 H24B 109.5
H24A C24 H24B 109.5
N3 C24 H24C 109.5
H24A C24 H24C 109.5
H24B C24 H24C 109.5

loop_
_geom_bond_atom_site_label_1
_geom_bond_atom_site_label_2
_geom_bond_distance
Ni1 O3 1.843(2)
Ni1 C1 1.907(3)
Ni1 N1 1.915(3)
Ni1 N2 1.950(3)
S1 O1 1.429(3)
S1 O2 1.430(3)
S1 N3 1.625(3)
S1 C7 1.769(3)
O3 C3 1.318(3)
O4 C3 1.220(4)
N1 C14 1.341(4)
N1 C23 1.370(4)
N2 C21 1.341(4)
N2 C22 1.351(4)
N3 C1 1.451(4)
N3 C24 1.470(4)
C1 C2 1.338(4)
C2 C3 1.500(4)
C2 C4 1.522(4)
C4 C6 1.526(5)
C4 C5 1.534(4)
C4 H4 1.0000
C5 H5A 0.9800
C5 H5B 0.9800
C5 H5C 0.9800
C6 H6A 0.9800
C6 H6B 0.9800
C6 H6C 0.9800
C7 C8 1.376(5)
C7 C9 1.389(5)
C8 C11 1.387(4)
C8 H8 0.9500
C9 C10 1.379(5)
C9 H9 0.9500
C10 C12 1.389(5)
C10 H10 0.9500
C11 C12 1.385(5)
C11 H11 0.9500
C12 C13 1.508(4)
C13 H13A 0.9800
C13 H13B 0.9800
C13 H13C 0.9800
C14 C15 1.382(5)
C14 H14 0.9500
C15 C16 1.376(5)
C15 H15 0.9500
C16 C17 1.378(5)
C16 H16 0.9500
C17 C23 1.381(5)
C17 H17 0.9500
C18 C19 1.378(6)
C18 C22 1.389(4)
C18 H18 0.9500
C19 C20 1.379(5)
C19 H19 0.9500
C20 C21 1.385(4)
C20 H20 0.9500
C21 H21 0.9500
C22 C23 1.467(5)
C24 H24A 0.9800
C24 H24B 0.9800
C24 H24C 0.9800

loop_
_geom_torsion_atom_site_label_1
_geom_torsion_atom_site_label_2
_geom_torsion_atom_site_label_3
_geom_torsion_atom_site_label_4
_geom_torsion
C1 Ni1 O3 C3 9.0(2)
N2 Ni1 O3 C3 -178.0(2)
O1 S1 N3 C1 16.7(3)
O2 S1 N3 C1 146.8(2)
C7 S1 N3 C1 -99.7(2)
O1 S1 N3 C24 -175.3(2)
O2 S1 N3 C24 -45.2(3)
C7 S1 N3 C24 68.3(3)
C24 N3 C1 C2 -63.3(4)
S1 N3 C1 C2 104.4(3)
C24 N3 C1 Ni1 112.1(3)
S1 N3 C1 Ni1 -80.2(3)
N3 C1 C2 C3 178.5(3)
Ni1 C1 C2 C3 2.6(4)
N3 C1 C2 C4 0.2(5)
Ni1 C1 C2 C4 -175.7(3)
Ni1 O3 C3 O4 173.2(2)
Ni1 O3 C3 C2 -9.7(3)
C1 C2 C3 O4 -178.6(3)
C4 C2 C3 O4 -0.1(5)
C1 C2 C3 O3 4.4(4)
C4 C2 C3 O3 -177.2(3)
C1 C2 C4 C6 -128.2(4)
C3 C2 C4 C6 53.7(4)
C1 C2 C4 C5 107.5(4)
C3 C2 C4 C5 -70.6(4)
O1 S1 C7 C8 156.8(3)
O2 S1 C7 C8 26.5(3)
N3 S1 C7 C8 -88.3(3)
O1 S1 C7 C9 -24.0(3)
O2 S1 C7 C9 -154.3(3)
N3 S1 C7 C9 90.9(3)
C9 C7 C8 C11 -0.7(5)
S1 C7 C8 C11 178.5(3)
C8 C7 C9 C10 0.0(5)
S1 C7 C9 C10 -179.2(2)
C7 C9 C10 C12 0.4(5)
C7 C8 C11 C12 1.1(5)
C8 C11 C12 C10 -0.7(5)
C8 C11 C12 C13 178.1(3)
C9 C10 C12 C11 -0.1(5)
C9 C10 C12 C13 -178.8(3)
C23 N1 C14 C15 -3.9(5)
Ni1 N1 C14 C15 178.5(3)
N1 C14 C15 C16 0.5(5)
C14 C15 C16 C17 2.5(5)
C15 C16 C17 C23 -1.8(5)
C22 C18 C19 C20 0.8(5)
C18 C19 C20 C21 -1.5(5)
C22 N2 C21 C20 2.1(5)
Ni1 N2 C21 C20 -169.5(3)
C19 C20 C21 N2 0.1(5)
C21 N2 C22 C18 -2.9(5)
Ni1 N2 C22 C18 169.7(3)
C21 N2 C22 C23 176.9(3)
Ni1 N2 C22 C23 -10.6(3)
C19 C18 C22 N2 1.4(5)
C19 C18 C22 C23 -178.3(3)
C14 N1 C23 C17 4.5(5)
Ni1 N1 C23 C17 -177.6(2)
C14 N1 C23 C22 -172.5(3)
Ni1 N1 C23 C22 5.3(3)
C16 C17 C23 N1 -1.7(5)
C16 C17 C23 C22 175.0(3)
N2 C22 C23 N1 3.5(4)
C18 C22 C23 N1 -176.8(3)
N2 C22 C23 C17 -173.5(3)
C18 C22 C23 C17 6.3(5)
